data_4512685
loop_
_publ_author_name
'Wan, Xiuyan'
'Jiang, Feilong'
'Chen, Lian'
'Wu, Mingyan'
'Zhang, Mingjian'
'Pan, Jie'
'Su, Kongzhao'
'Yang, Yan'
'Hong, Maochun'

_publ_section_title
;
 Structural Diversity Modulated by the Ratios of a Ternary Solvent
 Mixture: Syntheses, Structures, and Luminescent Properties of Five
 Zinc(II) Metal--Organic Frameworks
;
_journal_issue 3
_journal_name_full 'Crystal Growth &amp; Design'
_journal_page_first 1481
_journal_paper_doi 10.1021/cg501828u
_journal_volume 15
_journal_year 2015
_chemical_formula_sum 'C48 H20 O26 Zn4'
_chemical_formula_weight 1274.12
_chemical_name_systematic
;
 ?
;
_space_group_crystal_system triclinic
_space_group_IT_number 2
_space_group_name_Hall '-P 1'
_space_group_name_H-M_alt 'P -1'
_symmetry_space_group_name_Hall '-P 1'
_symmetry_space_group_name_H-M 'P -1'
_atom_sites_solution_hydrogens mixed
_audit_creation_method SHELXL-2013
_cell_angle_alpha 91.802(2)
_cell_angle_beta 91.489(2)
_cell_angle_gamma 94.441(2)
_cell_formula_units_Z 2
_cell_length_a 9.5137(3)
_cell_length_b 16.1134(4)
_cell_length_c 27.5845(7)
_cell_measurement_reflns_used 11909
_cell_measurement_temperature 173(2)
_cell_measurement_theta_max 73.4270
_cell_measurement_theta_min 4.1520
_cell_volume 4212.2(2)
_computing_cell_refinement 'CrysAlisPro, Agilent Technologies'
_computing_data_collection 'CrysAlisPro, Agilent Technologies'
_computing_data_reduction 'CrysAlisPro, Agilent Technologies'
_computing_structure_refinement 'SHELXL-2013 (Sheldrick, 2013)'
_diffrn_ambient_temperature 173(2)
_diffrn_detector_area_resol_mean 10.5594
_diffrn_measured_fraction_theta_full 0.898
_diffrn_measured_fraction_theta_max 0.902
_diffrn_measurement_device_type 'SuperNova, Dual, Cu at zero, Atlas'
_diffrn_radiation_type CuK\a
_diffrn_radiation_wavelength 1.54184
_diffrn_reflns_av_R_equivalents 0.0307
_diffrn_reflns_av_unetI/netI 0.0432
_diffrn_reflns_Laue_measured_fraction_full 0.898
_diffrn_reflns_Laue_measured_fraction_max 0.902
_diffrn_reflns_limit_h_max 11
_diffrn_reflns_limit_h_min -10
_diffrn_reflns_limit_k_max 19
_diffrn_reflns_limit_k_min -19
_diffrn_reflns_limit_l_max 32
_diffrn_reflns_limit_l_min -33
_diffrn_reflns_number 23994
_diffrn_reflns_point_group_measured_fraction_full 0.898
_diffrn_reflns_point_group_measured_fraction_max 0.902
_diffrn_reflns_theta_full 67.684
_diffrn_reflns_theta_max 67.500
_diffrn_reflns_theta_min 3.207
_exptl_absorpt_coefficient_mu 1.775
_exptl_absorpt_correction_T_max 1.00000
_exptl_absorpt_correction_T_min 0.82302
_exptl_absorpt_correction_type multi-scan
_exptl_absorpt_process_details 'CrysAlisPro, Agilent Technologies'
_exptl_crystal_colour colorless
_exptl_crystal_density_diffrn 1.005
_exptl_crystal_density_meas '\w scans'
_exptl_crystal_description block
_exptl_crystal_F_000 1272
_exptl_crystal_size_max 0.190
_exptl_crystal_size_mid 0.180
_exptl_crystal_size_min 0.170
_platon_squeeze_details
;
;
_refine_diff_density_max 1.063
_refine_diff_density_min -0.619
_refine_diff_density_rms 0.126
_refine_ls_extinction_method none
_refine_ls_goodness_of_fit_ref 1.099
_refine_ls_hydrogen_treatment constr
_refine_ls_matrix_type full
_refine_ls_number_parameters 674
_refine_ls_number_reflns 13710
_refine_ls_number_restraints 0
_refine_ls_restrained_S_all 1.099
_refine_ls_R_factor_all 0.0631
_refine_ls_R_factor_gt 0.0575
_refine_ls_shift/su_max 0.002
_refine_ls_shift/su_mean 0.000
_refine_ls_structure_factor_coef Fsqd
_refine_ls_weighting_details 'w=1/[\s^2^(Fo^2^)+(0.1068P)^2^+5.5610P] where P=(Fo^2^+2Fc^2^)/3'
_refine_ls_weighting_scheme calc
_refine_ls_wR_factor_gt 0.1719
_refine_ls_wR_factor_ref 0.1757
_reflns_Friedel_coverage 0.000
_reflns_number_gt 11735
_reflns_number_total 13710
_reflns_threshold_expression 'I > 2\s(I)'
_cod_data_source_file cg501828u_si_002.cif
_cod_data_source_block complex4
_cod_depositor_comments 'Adding full bibliography for 4512682--4512686.cif.'
_cod_database_code 4512685
_shelx_space_group_comment
;
The symmetry employed for this shelxl refinement is uniquely defined
by the following loop, which should always be used as a source of
symmetry information in preference to the above space-group names.
They are only intended as comments.
;
_shelx_estimated_absorpt_t_min 0.729
_shelx_estimated_absorpt_t_max 0.752
_shelxl_version_number 2013-4

loop_
_space_group_symop_operation_xyz
'x, y, z'
'-x, -y, -z'

loop_
_atom_site_label
_atom_site_type_symbol
_atom_site_fract_x
_atom_site_fract_y
_atom_site_fract_z
_atom_site_U_iso_or_equiv
_atom_site_adp_type
_atom_site_occupancy
_atom_site_site_symmetry_order
_atom_site_calc_flag
_atom_site_refinement_flags_posn
_atom_site_refinement_flags_adp
Zn1 Zn 0.97161(5) 1.01331(3) 0.15163(2) 0.01688(14) Uani 1 1 d . .
Zn3 Zn 0.37893(5) 0.46171(3) 0.03075(2) 0.01040(13) Uani 1 1 d . .
Zn2 Zn 0.12525(5) 1.04650(3) 0.47407(2) 0.00998(13) Uani 1 1 d . .
Zn4 Zn 0.52723(5) 0.53236(3) 0.34459(2) 0.01435(14) Uani 1 1 d . .
O10 O 0.4043(3) 0.59245(15) 0.30059(9) 0.0186(6) Uani 1 1 d . .
O20 O 0.3014(3) 0.09479(15) 0.44689(9) 0.0152(5) Uani 1 1 d . .
O8 O 0.5758(3) 0.63457(15) 0.01718(9) 0.0182(5) Uani 1 1 d . .
O23 O 0.9463(3) 0.09313(16) 0.20771(10) 0.0215(6) Uani 1 1 d . .
O26 O 1.2019(3) 0.41608(15) 0.05759(9) 0.0144(5) Uani 1 1 d . .
O16 O 0.5432(3) 0.42824(16) 0.07127(9) 0.0168(4) Uani 1 1 d . .
O9 O 0.4099(3) 0.57762(15) 0.06478(10) 0.0193(6) Uani 1 1 d . .
O5 O 0.1036(3) 0.94803(17) 0.19152(10) 0.0239(6) Uani 1 1 d . .
O17 O 0.5494(3) 0.42708(15) 0.30686(9) 0.0168(5) Uani 1 1 d . .
O18 O 0.6968(3) 0.39143(16) 0.36534(9) 0.0196(6) Uani 1 1 d . .
O24 O 0.8422(3) 0.14432(16) 0.14463(9) 0.0201(6) Uani 1 1 d . .
O15 O 0.7154(3) 0.48034(16) 0.02428(9) 0.0193(6) Uani 1 1 d . .
O19 O 0.2605(3) 0.20671(16) 0.40403(10) 0.0196(6) Uani 1 1 d . .
O7 O -0.0926(4) 0.87055(19) 0.46977(11) 0.0358(8) Uani 1 1 d . .
O14 O 0.41472(11) 0.49200(7) 0.40214(4) 0.0222(6) Uani 1 1 d . .
H14A H 0.4705 0.4774 0.4256 0.033 Uiso 1 1 d R U
H14B H 0.3571 0.4487 0.3937 0.033 Uiso 1 1 d R U
O21 O 0.78377(16) 0.02565(9) 0.47753(6) 0.0390(9) Uani 1 1 d R .
O2 O 0.79182(13) 0.94879(6) 0.14784(4) 0.0237(6) Uani 1 1 d R .
O22 O 0.95853(16) 0.09179(9) 0.43989(6) 0.0390(9) Uani 1 1 d R .
O1 O 1.12139(13) 1.03816(7) 0.10511(4) 0.0238(6) Uani 1 1 d R .
H1A H 1.2027 1.0137 0.1033 0.036 Uiso 1 1 d R U
H1B H 1.1200 1.0759 0.0820 0.036 Uiso 1 1 d R U
O13 O -0.33693(10) 0.61560(7) 0.38321(4) 0.0215(6) Uani 1 1 d R .
O4 O 0.23804(11) 0.90137(7) 0.13301(4) 0.0277(7) Uani 1 1 d R .
O3 O 0.83805(12) 0.90373(6) 0.07329(4) 0.0286(7) Uani 1 1 d R .
C18 C 0.08975(12) 0.81644(6) 0.36212(4) 0.0135(7) Uani 1 1 d R .
H18 H 0.1632 0.8600 0.3639 0.016 Uiso 1 1 calc R U
C39 C 0.8152(4) 0.2098(2) 0.22308(12) 0.0116(7) Uani 1 1 d . .
O12 O -0.2681(3) 0.58713(19) 0.30955(11) 0.0319(7) Uani 1 1 d . .
C40 C 0.8702(4) 0.1462(2) 0.18901(13) 0.0149(7) Uani 1 1 d . .
C12 C 0.1609(4) 0.8249(2) 0.25139(14) 0.0176(7) Uani 1 1 d . .
H12 H 0.0867 0.8598 0.2573 0.021 Uiso 1 1 calc R U
O11 O 0.3307(3) 0.67635(19) 0.35890(10) 0.0292(7) Uani 1 1 d . .
C47 C 0.8321(4) 0.0752(2) 0.44802(12) 0.0127(7) Uani 1 1 d . .
C34 C 0.7313(4) 0.3438(2) 0.24281(13) 0.0133(7) Uani 1 1 d . .
H34 H 0.7163 0.3989 0.2337 0.016 Uiso 1 1 calc R U
C36 C 0.6438(4) 0.3832(2) 0.32376(14) 0.0168(4) Uani 1 1 d . .
C38 C 0.7794(4) 0.1855(2) 0.26944(13) 0.0137(7) Uani 1 1 d . .
H38 H 0.7968 0.1308 0.2787 0.016 Uiso 1 1 calc R U
C31 C 0.8341(4) 0.32450(19) 0.16145(12) 0.0115(7) Uani 1 1 d . .
C44 C 0.3379(4) 0.1535(2) 0.41934(12) 0.0134(7) Uani 1 1 d . .
C46 C 0.7272(4) 0.1191(2) 0.41875(12) 0.0130(7) Uani 1 1 d . .
O25 O 1.2499(3) 0.32219(18) 0.11322(10) 0.0227(6) Uani 1 1 d . .
C45 C 0.5874(4) 0.1154(2) 0.43110(12) 0.0123(7) Uani 1 1 d . .
H45 H 0.5570 0.0833 0.4578 0.015 Uiso 1 1 calc R U
O6 O 0.0789(4) 0.9403(2) 0.43218(13) 0.0421(9) Uani 1 1 d . .
C14 C 0.3003(4) 0.7151(2) 0.27762(13) 0.0172(8) Uani 1 1 d . .
C37 C 0.7192(4) 0.2374(2) 0.30268(13) 0.0130(7) Uani 1 1 d . .
C10 C 0.2369(4) 0.8359(2) 0.20964(13) 0.0177(8) Uani 1 1 d . .
C29 C 1.1693(4) 0.3662(2) 0.09127(13) 0.0133(7) Uani 1 1 d . .
C30 C 0.9728(4) 0.3243(2) 0.14692(12) 0.0128(7) Uani 1 1 d . .
H30 H 1.0389 0.2973 0.1660 0.015 Uiso 1 1 calc R U
C33 C 0.7906(3) 0.2909(2) 0.20932(12) 0.0106(6) Uani 1 1 d . .
C9 C 0.3463(4) 0.7838(2) 0.20119(13) 0.0152(7) Uani 1 1 d . .
C15 C 0.3477(4) 0.6569(2) 0.31564(13) 0.0179(8) Uani 1 1 d . .
C4 C 0.5100(4) 0.7122(2) 0.08613(13) 0.0140(7) Uani 1 1 d . .
C17 C 0.0869(4) 0.7558(2) 0.32519(13) 0.0155(7) Uani 1 1 d . .
C25 C 0.6709(4) 0.43961(19) 0.05946(12) 0.0116(7) Uani 1 1 d . .
C48 C 0.7696(4) 0.1620(2) 0.37761(12) 0.0115(7) Uani 1 1 d . .
H48 H 0.8653 0.1635 0.3684 0.014 Uiso 1 1 calc R U
C35 C 0.6931(4) 0.3193(2) 0.28908(13) 0.0137(7) Uani 1 1 d . .
C1 C 0.7647(5) 0.9019(2) 0.11010(14) 0.0215(8) Uani 1 1 d . .
C28 C 1.0165(4) 0.3633(2) 0.10474(13) 0.0140(7) Uani 1 1 d . .
C26 C 0.7771(4) 0.3994(2) 0.08987(12) 0.0117(7) Uani 1 1 d . .
C43 C 0.4899(4) 0.1580(2) 0.40495(13) 0.0133(7) Uani 1 1 d . .
C13 C 0.1878(4) 0.7655(2) 0.28502(13) 0.0142(7) Uani 1 1 d . .
C27 C 0.9173(4) 0.4018(2) 0.07677(12) 0.0130(7) Uani 1 1 d . .
H27 H 0.9460 0.4299 0.0485 0.016 Uiso 1 1 calc R U
C41 C 0.6734(4) 0.2026(2) 0.35002(13) 0.0137(7) Uani 1 1 d . .
C21 C -0.1245(4) 0.7511(2) 0.39337(13) 0.0175(8) Uani 1 1 d . .
H21 H -0.1971 0.7497 0.4164 0.021 Uiso 1 1 calc R U
C6 C 0.4210(4) 0.7178(2) 0.12460(13) 0.0146(7) Uani 1 1 d . .
H6 H 0.3483 0.6750 0.1288 0.018 Uiso 1 1 calc R U
C3 C 0.6202(4) 0.7739(2) 0.08004(13) 0.0141(7) Uani 1 1 d . .
H3 H 0.6816 0.7698 0.0536 0.017 Uiso 1 1 calc R U
C32 C 0.7349(4) 0.3606(2) 0.13267(12) 0.0115(7) Uani 1 1 d . .
H32 H 0.6392 0.3591 0.1419 0.014 Uiso 1 1 calc R U
C5 C 0.4967(4) 0.6353(2) 0.05344(13) 0.0137(7) Uani 1 1 d . .
C20 C -0.0089(4) 0.8815(2) 0.43612(13) 0.0161(8) Uani 1 1 d . .
C19 C -0.0155(4) 0.8136(2) 0.39679(13) 0.0156(7) Uani 1 1 d . .
C16 C 0.3763(4) 0.7251(2) 0.23553(13) 0.0162(7) Uani 1 1 d . .
H16 H 0.4514 0.6908 0.2299 0.019 Uiso 1 1 calc R U
C2 C 0.6384(4) 0.8416(2) 0.11338(14) 0.0189(8) Uani 1 1 d . .
C8 C 0.5450(4) 0.8468(2) 0.15170(14) 0.0193(8) Uani 1 1 d . .
H8 H 0.5563 0.8930 0.1741 0.023 Uiso 1 1 calc R U
C42 C 0.5339(4) 0.2030(2) 0.36475(13) 0.0127(7) Uani 1 1 d . .
H42 H 0.4690 0.2338 0.3475 0.015 Uiso 1 1 calc R U
C24 C -0.0208(4) 0.6934(2) 0.32265(14) 0.0174(7) Uani 1 1 d . .
H24 H -0.0221 0.6516 0.2975 0.021 Uiso 1 1 calc R U
C23 C -0.2507(4) 0.6263(2) 0.34867(15) 0.0215(8) Uani 1 1 d . .
C22 C -0.1274(4) 0.6905(2) 0.35615(14) 0.0198(8) Uani 1 1 d . .
C7 C 0.4368(4) 0.7859(2) 0.15751(14) 0.0174(8) Uani 1 1 d . .
C11 C 0.1916(4) 0.8994(2) 0.17470(14) 0.0166(8) Uani 1 1 d . .

loop_
_atom_site_aniso_label
_atom_site_aniso_U_11
_atom_site_aniso_U_22
_atom_site_aniso_U_33
_atom_site_aniso_U_23
_atom_site_aniso_U_13
_atom_site_aniso_U_12
Zn1 0.0180(3) 0.0132(2) 0.0199(3) -0.00131(18) 0.0053(2) 0.0031(2)
Zn3 0.0060(2) 0.0111(2) 0.0143(2) 0.00100(16) 0.00268(18) 0.00079(18)
Zn2 0.0061(2) 0.0108(2) 0.0132(2) 0.00002(16) 0.00306(18) 0.00047(18)
Zn4 0.0133(3) 0.0115(2) 0.0182(2) -0.00217(17) 0.0012(2) 0.00116(19)
O10 0.0243(14) 0.0117(11) 0.0197(13) -0.0018(9) -0.0029(11) 0.0029(11)
O20 0.0084(12) 0.0173(12) 0.0201(12) 0.0038(9) 0.0067(10) -0.0009(10)
O8 0.0216(14) 0.0152(12) 0.0177(13) -0.0039(9) 0.0095(11) 0.0007(11)
O23 0.0243(15) 0.0190(13) 0.0217(13) -0.0024(10) -0.0012(12) 0.0073(12)
O26 0.0068(12) 0.0183(12) 0.0183(12) 0.0046(9) 0.0035(10) -0.0008(10)
O16 0.0088(10) 0.0209(10) 0.0212(11) 0.0032(8) 0.0040(9) 0.0017(9)
O9 0.0172(14) 0.0115(12) 0.0290(14) -0.0046(10) 0.0078(12) -0.0009(11)
O5 0.0300(16) 0.0211(13) 0.0227(14) 0.0017(10) 0.0094(12) 0.0116(12)
O17 0.0142(13) 0.0130(11) 0.0237(13) -0.0020(9) 0.0044(11) 0.0047(10)
O18 0.0205(14) 0.0204(13) 0.0182(13) -0.0042(10) 0.0022(11) 0.0046(11)
O24 0.0232(14) 0.0194(12) 0.0171(13) -0.0010(10) 0.0009(11) -0.0023(11)
O15 0.0132(13) 0.0221(13) 0.0223(13) 0.0112(10) -0.0006(11) -0.0038(11)
O19 0.0115(13) 0.0194(13) 0.0294(14) 0.0080(10) 0.0073(11) 0.0050(11)
O7 0.048(2) 0.0260(15) 0.0309(16) -0.0132(12) 0.0272(16) -0.0128(15)
O14 0.0204(14) 0.0200(13) 0.0264(14) 0.0016(10) 0.0020(12) 0.0020(11)
O21 0.0098(14) 0.055(2) 0.056(2) 0.0432(18) 0.0079(14) 0.0049(14)
O2 0.0230(15) 0.0153(12) 0.0316(15) -0.0063(11) 0.0047(12) -0.0054(11)
O22 0.0097(14) 0.058(2) 0.052(2) 0.0375(17) 0.0010(14) 0.0023(14)
O1 0.0227(15) 0.0239(13) 0.0262(14) 0.0061(11) 0.0111(12) 0.0040(12)
O13 0.0168(14) 0.0211(13) 0.0254(14) -0.0012(10) 0.0008(12) -0.0053(11)
O4 0.0318(17) 0.0300(15) 0.0243(15) 0.0087(11) 0.0141(13) 0.0148(13)
O3 0.0271(16) 0.0302(15) 0.0270(15) -0.0052(12) 0.0110(13) -0.0077(13)
C18 0.0073(16) 0.0118(15) 0.0215(18) -0.0015(13) 0.0042(14) 0.0002(13)
C39 0.0037(15) 0.0152(16) 0.0159(17) -0.0038(12) 0.0012(13) 0.0024(13)
O12 0.0322(17) 0.0271(15) 0.0331(16) -0.0099(12) -0.0020(14) -0.0125(13)
C40 0.0101(17) 0.0150(16) 0.0192(18) -0.0016(13) 0.0069(15) -0.0037(14)
C12 0.0157(18) 0.0125(16) 0.0249(19) -0.0021(13) 0.0020(16) 0.0036(14)
O11 0.0352(18) 0.0341(16) 0.0203(15) -0.0005(11) 0.0028(13) 0.0154(14)
C47 0.0096(17) 0.0131(15) 0.0155(16) -0.0004(12) 0.0011(14) 0.0023(14)
C34 0.0102(17) 0.0084(15) 0.0210(18) 0.0024(12) 0.0013(14) -0.0033(13)
C36 0.0088(10) 0.0209(10) 0.0212(11) 0.0032(8) 0.0040(9) 0.0017(9)
C38 0.0127(17) 0.0092(15) 0.0196(17) 0.0037(12) 0.0018(14) 0.0010(14)
C31 0.0116(17) 0.0075(14) 0.0158(16) -0.0019(12) 0.0042(14) 0.0036(13)
C44 0.0112(17) 0.0148(16) 0.0139(16) -0.0019(12) 0.0027(14) -0.0006(14)
C46 0.0149(18) 0.0105(15) 0.0137(16) -0.0031(12) 0.0008(14) 0.0037(14)
O25 0.0116(13) 0.0304(14) 0.0277(14) 0.0112(11) 0.0057(11) 0.0057(12)
C45 0.0124(17) 0.0111(15) 0.0139(16) 0.0008(12) 0.0055(14) 0.0020(14)
O6 0.0371(19) 0.0369(18) 0.048(2) -0.0287(15) 0.0293(17) -0.0201(16)
C14 0.021(2) 0.0129(16) 0.0171(17) -0.0031(13) -0.0012(15) 0.0005(15)
C37 0.0097(17) 0.0105(15) 0.0188(17) 0.0029(12) 0.0016(14) -0.0008(13)
C10 0.0189(19) 0.0151(16) 0.0185(18) -0.0016(13) 0.0029(15) -0.0018(15)
C29 0.0097(17) 0.0118(15) 0.0183(17) -0.0008(13) 0.0032(14) -0.0004(14)
C30 0.0105(17) 0.0125(15) 0.0150(16) -0.0002(12) -0.0003(14) -0.0013(14)
C33 0.0034(15) 0.0132(15) 0.0155(16) -0.0004(12) 0.0052(13) 0.0017(13)
C9 0.0161(18) 0.0107(15) 0.0195(18) -0.0039(13) 0.0091(15) 0.0050(14)
C15 0.0180(19) 0.0165(17) 0.0187(19) -0.0018(14) 0.0024(15) -0.0008(15)
C4 0.0122(17) 0.0141(16) 0.0166(17) -0.0002(13) 0.0047(15) 0.0056(14)
C17 0.0158(18) 0.0108(15) 0.0204(18) -0.0002(13) 0.0017(15) 0.0038(14)
C25 0.0089(17) 0.0082(14) 0.0172(16) -0.0012(12) 0.0009(14) -0.0012(13)
C48 0.0042(15) 0.0129(15) 0.0174(17) 0.0001(12) 0.0034(14) 0.0003(13)
C35 0.0112(17) 0.0125(16) 0.0173(17) -0.0005(13) 0.0028(14) 0.0010(14)
C1 0.033(2) 0.0095(16) 0.0221(19) 0.0020(13) -0.0007(18) 0.0028(16)
C28 0.0134(18) 0.0132(15) 0.0148(16) -0.0031(12) 0.0001(14) -0.0013(14)
C26 0.0097(17) 0.0126(15) 0.0124(16) -0.0032(12) 0.0005(14) -0.0006(13)
C43 0.0128(18) 0.0098(15) 0.0169(17) -0.0016(12) 0.0007(14) -0.0007(14)
C13 0.0126(18) 0.0107(15) 0.0191(17) -0.0053(12) 0.0029(15) 0.0022(14)
C27 0.0165(18) 0.0114(15) 0.0112(15) 0.0000(12) 0.0031(14) 0.0007(14)
C41 0.0122(17) 0.0104(15) 0.0180(17) -0.0003(12) -0.0006(14) -0.0004(14)
C21 0.0145(18) 0.0200(17) 0.0181(18) 0.0004(14) 0.0017(15) 0.0015(15)
C6 0.0119(17) 0.0122(15) 0.0202(18) -0.0007(13) 0.0068(15) 0.0022(14)
C3 0.0107(17) 0.0127(16) 0.0198(17) -0.0006(13) 0.0103(15) 0.0046(14)
C32 0.0070(16) 0.0125(15) 0.0156(16) -0.0019(12) 0.0074(14) 0.0034(13)
C5 0.0118(17) 0.0152(16) 0.0150(17) -0.0004(13) 0.0020(15) 0.0058(15)
C20 0.0144(18) 0.0128(16) 0.0208(18) 0.0027(13) -0.0034(16) -0.0009(15)
C19 0.0175(19) 0.0122(16) 0.0172(17) 0.0010(13) 0.0015(15) 0.0008(15)
C16 0.0139(18) 0.0127(16) 0.0220(18) -0.0024(13) 0.0028(15) 0.0027(14)
C2 0.025(2) 0.0097(15) 0.0227(19) 0.0020(13) 0.0035(17) 0.0015(15)
C8 0.024(2) 0.0127(16) 0.0226(19) -0.0044(13) 0.0079(17) 0.0076(16)
C42 0.0104(17) 0.0097(15) 0.0178(17) -0.0022(12) 0.0014(14) 0.0001(13)
C24 0.0150(19) 0.0143(16) 0.0228(18) -0.0058(13) 0.0023(16) 0.0024(15)
C23 0.018(2) 0.0180(18) 0.029(2) 0.0011(15) 0.0000(17) 0.0035(16)
C22 0.021(2) 0.0130(16) 0.0253(19) 0.0016(14) -0.0010(17) -0.0016(16)
C7 0.022(2) 0.0118(16) 0.0202(18) 0.0000(13) 0.0065(16) 0.0093(15)
C11 0.0136(18) 0.0115(16) 0.025(2) -0.0021(13) 0.0064(16) 0.0035(14)

loop_
_atom_type_symbol
_atom_type_description
_atom_type_scat_dispersion_real
_atom_type_scat_dispersion_imag
_atom_type_scat_source
C C 0.0181 0.0091 'International Tables Vol C Tables 4.2.6.8 and 6.1.1.4'
H H 0.0000 0.0000 'International Tables Vol C Tables 4.2.6.8 and 6.1.1.4'
O O 0.0492 0.0322 'International Tables Vol C Tables 4.2.6.8 and 6.1.1.4'
Zn Zn -1.5491 0.6778 'International Tables Vol C Tables 4.2.6.8 and 6.1.1.4'

loop_
_geom_angle_atom_site_label_1
_geom_angle_atom_site_label_2
_geom_angle_atom_site_label_3
_geom_angle
_geom_angle_site_symmetry_1
_geom_angle_site_symmetry_3
O2 Zn1 O1 134.11(6) . .
O2 Zn1 O23 102.10(9) . 1_565
O1 Zn1 O23 120.00(9) . 1_565
O2 Zn1 O5 106.70(9) . 1_655
O1 Zn1 O5 90.31(9) . 1_655
O23 Zn1 O5 91.90(11) 1_565 1_655
O26 Zn3 O16 109.74(10) 1_455 .
O26 Zn3 O15 94.83(10) 1_455 2_665
O16 Zn3 O15 155.42(10) . 2_665
O26 Zn3 O9 102.91(11) 1_455 .
O16 Zn3 O9 87.34(11) . .
O15 Zn3 O9 86.46(11) 2_665 .
O26 Zn3 O8 101.33(11) 1_455 2_665
O16 Zn3 O8 85.76(11) . 2_665
O15 Zn3 O8 90.21(11) 2_665 2_665
O9 Zn3 O8 155.72(11) . 2_665
O26 Zn3 Zn3 168.17(8) 1_455 2_665
O16 Zn3 Zn3 81.57(7) . 2_665
O15 Zn3 Zn3 73.96(8) 2_665 2_665
O9 Zn3 Zn3 80.52(8) . 2_665
O8 Zn3 Zn3 75.45(7) 2_665 2_665
O20 Zn2 O21 96.62(8) 1_565 2_666
O20 Zn2 O22 109.56(8) 1_565 1_465
O21 Zn2 O22 153.8 2_666 1_465
O20 Zn2 O6 103.29(12) 1_565 .
O21 Zn2 O6 87.07(13) 2_666 .
O22 Zn2 O6 86.24(13) 1_465 .
O20 Zn2 O7 102.49(12) 1_565 2_576
O21 Zn2 O7 88.56(11) 2_666 2_576
O22 Zn2 O7 86.56(12) 1_465 2_576
O6 Zn2 O7 154.18(13) . 2_576
O20 Zn2 Zn2 171.48(8) 1_565 2_576
O21 Zn2 Zn2 74.89(4) 2_666 2_576
O22 Zn2 Zn2 78.92(3) 1_465 2_576
O6 Zn2 Zn2 75.83(9) . 2_576
O7 Zn2 Zn2 78.46(9) 2_576 2_576
O10 Zn4 O17 102.45(10) . .
O10 Zn4 O14 109.39(9) . .
O17 Zn4 O14 102.55(8) . .
O10 Zn4 O13 109.99(9) . 1_655
O17 Zn4 O13 134.18(9) . 1_655
O14 Zn4 O13 96.32(5) . 1_655
O10 Zn4 O12 92.73(12) . 1_655
O17 Zn4 O12 87.57(11) . 1_655
O14 Zn4 O12 152.65(9) . 1_655
O13 Zn4 O12 60.03(8) 1_655 1_655
O10 Zn4 C23 102.06(12) . 1_655
O17 Zn4 C23 112.13(12) . 1_655
O14 Zn4 C23 126.07(10) . 1_655
O13 Zn4 C23 30.69(10) 1_655 1_655
O12 Zn4 C23 29.35(12) 1_655 1_655
C15 O10 Zn4 120.7(2) . .
C44 O20 Zn2 137.1(2) . 1_545
C5 O8 Zn3 131.3(2) . 2_665
C40 O23 Zn1 102.8(2) . 1_545
C29 O26 Zn3 135.0(2) . 1_655
C25 O16 Zn3 124.1(2) . .
C5 O9 Zn3 126.2(2) . .
C11 O5 Zn1 125.8(2) . 1_455
C36 O17 Zn4 114.6(2) . .
C25 O15 Zn3 134.2(2) . 2_665
C20 O7 Zn2 126.7(3) . 2_576
Zn4 O14 H14A 111.1 . .
Zn4 O14 H14B 110.8 . .
H14A O14 H14B 107.8 . .
C47 O21 Zn2 132.88(19) . 2_666
C1 O2 Zn1 117.4(2) . .
C47 O22 Zn2 126.90(17) . 1_645
Zn1 O1 H1A 126.0 . .
Zn1 O1 H1B 125.8 . .
H1A O1 H1B 108.1 . .
C23 O13 Zn4 94.78(19) . 1_455
C17 C18 C19 120.2(2) . .
C17 C18 H18 119.9 . .
C19 C18 H18 119.9 . .
C38 C39 C33 118.8(3) . .
C38 C39 C40 118.1(3) . .
C33 C39 C40 123.0(3) . .
C23 O12 Zn4 83.4(3) . 1_455
O24 C40 O23 121.1(3) . .
O24 C40 C39 122.1(3) . .
O23 C40 C39 116.8(3) . .
C10 C12 C13 123.3(3) . .
C10 C12 H12 118.4 . .
C13 C12 H12 118.4 . .
O21 C47 O22 126.4(3) . .
O21 C47 C46 116.6(3) . .
O22 C47 C46 117.0(3) . .
C35 C34 C33 122.9(3) . .
C35 C34 H34 118.6 . .
C33 C34 H34 118.6 . .
O18 C36 O17 124.9(3) . .
O18 C36 C35 119.8(3) . .
O17 C36 C35 115.2(3) . .
C37 C38 C39 122.9(3) . .
C37 C38 H38 118.6 . .
C39 C38 H38 118.6 . .
C30 C31 C32 119.9(3) . .
C30 C31 C33 121.1(3) . .
C32 C31 C33 118.9(3) . .
O19 C44 O20 126.0(3) . .
O19 C44 C43 118.8(3) . .
O20 C44 C43 115.2(3) . .
C45 C46 C48 119.3(3) . .
C45 C46 C47 120.5(3) . .
C48 C46 C47 120.2(3) . .
C46 C45 C43 120.9(3) . .
C46 C45 H45 119.6 . .
C43 C45 H45 119.6 . .
C20 O6 Zn2 131.8(3) . .
C16 C14 C13 118.0(3) . .
C16 C14 C15 119.7(3) . .
C13 C14 C15 122.1(3) . .
C38 C37 C35 118.8(3) . .
C38 C37 C41 118.5(3) . .
C35 C37 C41 122.5(3) . .
C12 C10 C9 117.9(3) . .
C12 C10 C11 117.9(3) . .
C9 C10 C11 124.1(3) . .
O25 C29 O26 126.7(3) . .
O25 C29 C28 119.0(3) . .
O26 C29 C28 114.3(3) . .
C31 C30 C28 121.1(3) . .
C31 C30 H30 119.5 . .
C28 C30 H30 119.5 . .
C34 C33 C39 118.6(3) . .
C34 C33 C31 118.7(3) . .
C39 C33 C31 122.6(3) . .
C16 C9 C10 119.2(3) . .
C16 C9 C7 115.9(3) . .
C10 C9 C7 125.0(3) . .
O11 C15 O10 125.2(4) . .
O11 C15 C14 117.9(3) . .
O10 C15 C14 116.9(3) . .
C6 C4 C3 120.5(3) . .
C6 C4 C5 119.2(3) . .
C3 C4 C5 120.0(3) . .
C24 C17 C18 119.5(3) . .
C24 C17 C13 120.4(3) . .
C18 C17 C13 119.5(3) . .
O15 C25 O16 125.8(3) . .
O15 C25 C26 117.4(3) . .
O16 C25 C26 116.8(3) . .
C41 C48 C46 120.8(3) . .
C41 C48 H48 119.6 . .
C46 C48 H48 119.6 . .
C34 C35 C37 118.0(3) . .
C34 C35 C36 118.4(3) . .
C37 C35 C36 123.1(3) . .
O3 C1 O2 123.8(4) . .
O3 C1 C2 121.4(3) . .
O2 C1 C2 114.8(3) . .
C30 C28 C27 118.7(3) . .
C30 C28 C29 120.0(3) . .
C27 C28 C29 121.3(3) . .
C27 C26 C32 119.9(3) . .
C27 C26 C25 120.6(3) . .
C32 C26 C25 119.5(3) . .
C45 C43 C42 119.5(3) . .
C45 C43 C44 119.9(3) . .
C42 C43 C44 120.6(3) . .
C12 C13 C14 119.1(3) . .
C12 C13 C17 116.4(3) . .
C14 C13 C17 124.3(3) . .
C26 C27 C28 120.7(3) . .
C26 C27 H27 119.6 . .
C28 C27 H27 119.6 . .
C48 C41 C42 119.3(3) . .
C48 C41 C37 118.6(3) . .
C42 C41 C37 121.8(3) . .
C19 C21 C22 120.0(4) . .
C19 C21 H21 120.0 . .
C22 C21 H21 120.0 . .
C4 C6 C7 120.6(3) . .
C4 C6 H6 119.7 . .
C7 C6 H6 119.7 . .
C2 C3 C4 119.3(3) . .
C2 C3 H3 120.4 . .
C4 C3 H3 120.4 . .
C31 C32 C26 119.6(3) . .
C31 C32 H32 120.2 . .
C26 C32 H32 120.2 . .
O9 C5 O8 125.9(3) . .
O9 C5 C4 117.0(3) . .
O8 C5 C4 117.1(3) . .
O6 C20 O7 126.9(4) . .
O6 C20 C19 117.1(4) . .
O7 C20 C19 116.0(3) . .
C21 C19 C18 119.8(3) . .
C21 C19 C20 121.9(3) . .
C18 C19 C20 118.3(3) . .
C14 C16 C9 122.5(3) . .
C14 C16 H16 118.8 . .
C9 C16 H16 118.8 . .
C3 C2 C8 119.3(4) . .
C3 C2 C1 119.1(4) . .
C8 C2 C1 121.4(3) . .
C7 C8 C2 121.2(3) . .
C7 C8 H8 119.4 . .
C2 C8 H8 119.4 . .
C41 C42 C43 120.0(3) . .
C41 C42 H42 120.0 . .
C43 C42 H42 120.0 . .
C17 C24 C22 121.2(3) . .
C17 C24 H24 119.4 . .
C22 C24 H24 119.4 . .
O12 C23 O13 121.8(4) . .
O12 C23 C22 119.9(4) . .
O13 C23 C22 118.4(3) . .
O12 C23 Zn4 67.3(2) . 1_455
O13 C23 Zn4 54.53(16) . 1_455
C22 C23 Zn4 171.9(3) . 1_455
C24 C22 C21 119.4(4) . .
C24 C22 C23 119.0(3) . .
C21 C22 C23 121.4(4) . .
C8 C7 C6 119.1(4) . .
C8 C7 C9 122.7(3) . .
C6 C7 C9 117.7(3) . .
O4 C11 O5 124.8(3) . .
O4 C11 C10 120.6(3) . .
O5 C11 C10 114.6(3) . .

loop_
_geom_bond_atom_site_label_1
_geom_bond_atom_site_label_2
_geom_bond_distance
_geom_bond_site_symmetry_2
Zn1 O2 1.9302(12) .
Zn1 O1 1.9691(11) .
Zn1 O23 2.012(3) 1_565
Zn1 O5 2.025(3) 1_655
Zn3 O26 1.958(2) 1_455
Zn3 O16 2.015(3) .
Zn3 O15 2.032(2) 2_665
Zn3 O9 2.061(2) .
Zn3 O8 2.084(2) 2_665
Zn3 Zn3 3.0987(9) 2_665
Zn2 O20 1.968(3) 1_565
Zn2 O21 2.0190(13) 2_666
Zn2 O22 2.0204(13) 1_465
Zn2 O6 2.047(3) .
Zn2 O7 2.060(3) 2_576
Zn2 Zn2 3.1195(9) 2_576
Zn4 O10 1.988(3) .
Zn4 O17 1.990(2) .
Zn4 O14 2.0332(11) .
Zn4 O13 2.0430(13) 1_655
Zn4 O12 2.321(3) 1_655
Zn4 C23 2.500(4) 1_655
O10 C15 1.270(5) .
O20 C44 1.265(4) .
O20 Zn2 1.968(2) 1_545
O8 C5 1.267(5) .
O8 Zn3 2.084(2) 2_665
O23 C40 1.276(5) .
O23 Zn1 2.012(3) 1_545
O26 C29 1.276(4) .
O26 Zn3 1.958(2) 1_655
O16 C25 1.267(4) .
O9 C5 1.247(5) .
O5 C11 1.277(5) .
O5 Zn1 2.025(3) 1_455
O17 C36 1.273(4) .
O18 C36 1.240(5) .
O24 C40 1.245(5) .
O15 C25 1.253(4) .
O15 Zn3 2.032(2) 2_665
O19 C44 1.249(4) .
O7 C20 1.247(5) .
O7 Zn2 2.060(3) 2_576
O14 H14A 0.8757 .
O14 H14B 0.8749 .
O21 C47 1.231(4) .
O21 Zn2 2.0192(13) 2_666
O2 C1 1.275(4) .
O22 C47 1.240(4) .
O22 Zn2 2.0204(14) 1_645
O1 H1A 0.8961 .
O1 H1B 0.8956 .
O13 C23 1.280(4) .
O13 Zn4 2.0430(12) 1_455
O4 C11 1.243(4) .
O3 C1 1.247(4) .
C18 C17 1.387(4) .
C18 C19 1.402(4) .
C18 H18 0.9500 .
C39 C38 1.393(5) .
C39 C33 1.407(5) .
C39 C40 1.501(5) .
O12 C23 1.234(5) .
O12 Zn4 2.321(3) 1_455
C12 C10 1.384(6) .
C12 C13 1.386(5) .
C12 H12 0.9500 .
O11 C15 1.242(5) .
C47 C46 1.500(5) .
C34 C35 1.397(5) .
C34 C33 1.396(5) .
C34 H34 0.9500 .
C36 C35 1.494(5) .
C38 C37 1.387(5) .
C38 H38 0.9500 .
C31 C30 1.388(5) .
C31 C32 1.392(5) .
C31 C33 1.499(5) .
C44 C43 1.506(5) .
C46 C45 1.379(5) .
C46 C48 1.399(5) .
O25 C29 1.243(4) .
C45 C43 1.395(5) .
C45 H45 0.9500 .
O6 C20 1.222(5) .
C14 C16 1.390(6) .
C14 C13 1.409(5) .
C14 C15 1.511(5) .
C37 C35 1.420(5) .
C37 C41 1.499(5) .
C10 C9 1.406(5) .
C10 C11 1.507(5) .
C29 C28 1.507(5) .
C30 C28 1.397(5) .
C30 H30 0.9500 .
C9 C16 1.399(5) .
C9 C7 1.499(5) .
C4 C6 1.380(5) .
C4 C3 1.405(5) .
C4 C5 1.505(5) .
C17 C24 1.377(5) .
C17 C13 1.488(5) .
C25 C26 1.496(5) .
C48 C41 1.390(5) .
C48 H48 0.9500 .
C1 C2 1.492(6) .
C28 C27 1.398(5) .
C26 C27 1.388(5) .
C26 C32 1.407(5) .
C43 C42 1.400(5) .
C27 H27 0.9500 .
C41 C42 1.398(5) .
C21 C19 1.388(6) .
C21 C22 1.393(5) .
C21 H21 0.9500 .
C6 C7 1.399(5) .
C6 H6 0.9500 .
C3 C2 1.402(5) .
C3 H3 0.9500 .
C32 H32 0.9500 .
C20 C19 1.513(5) .
C16 H16 0.9500 .
C2 C8 1.403(6) .
C8 C7 1.382(6) .
C8 H8 0.9500 .
C42 H42 0.9500 .
C24 C22 1.389(6) .
C24 H24 0.9500 .
C23 C22 1.508(6) .
C23 Zn4 2.500(4) 1_455

loop_
_platon_squeeze_void_nr
_platon_squeeze_void_average_x
_platon_squeeze_void_average_y
_platon_squeeze_void_average_z
_platon_squeeze_void_volume
_platon_squeeze_void_count_electrons
1 -0.093 0.000 -0.005 2321.7 597.1
